data_4134589
loop_
_publ_author_name
'Smith, Kendrick L.'
'Padgett, Cody L.'
'Mackay, William D.'
'Johnson, Jeffrey S.'

_publ_section_title
;
 Catalytic, Asymmetric Dearomative Synthesis of Complex Cyclohexanes via a
 Highly Regio- and Stereoselective Arene Cyclopropanation Using
 \a-Cyanodiazoacetates
;
_journal_name_full 'Journal of the American Chemical Society'
_journal_paper_doi 10.1021/jacs.9b13080
_journal_year 2020
_chemical_absolute_configuration ad
_chemical_formula_moiety 'C22 H22 N4 O4'
_chemical_formula_sum 'C22 H22 N4 O4'
_chemical_formula_weight 406.43
_space_group_crystal_system orthorhombic
_space_group_IT_number 19
_space_group_name_Hall 'P 2ac 2ab'
_space_group_name_H-M_alt 'P 21 21 21'
_atom_sites_solution_hydrogens geom
_atom_sites_solution_primary dual
_audit_creation_date 2018-07-05
_audit_creation_method
;
Olex2 1.2
(compiled 2018.05.29 svn.r3508 for OlexSys, GUI svn.r5506)
;
_cell_angle_alpha 90
_cell_angle_beta 90
_cell_angle_gamma 90
_cell_formula_units_Z 4
_cell_length_a 6.26220(10)
_cell_length_b 10.00390(10)
_cell_length_c 31.7656(5)
_cell_measurement_reflns_used 9919
_cell_measurement_temperature 100
_cell_measurement_theta_max 66.55
_cell_measurement_theta_min 2.78
_cell_volume 1990.00(5)
_computing_cell_refinement 'SAINT v8.37A (Bruker, 2015)'
_computing_data_reduction 'SAINT v8.37A (Bruker, 2015)'
_computing_molecular_graphics 'Olex2 (Dolomanov et al., 2009)'
_computing_publication_material 'Olex2 (Dolomanov et al., 2009)'
_computing_structure_refinement 'ShelXL (Sheldrick, 2015)'
_computing_structure_solution 'ShelXT (Sheldrick, 2015)'
_diffrn_ambient_temperature 100
_diffrn_measured_fraction_theta_full 0.994
_diffrn_measured_fraction_theta_max 0.994
_diffrn_measurement_device_type 'Bruker APEX-II CCD'
_diffrn_measurement_method '\f and \w scans'
_diffrn_radiation_type CuK\a
_diffrn_radiation_wavelength 1.54178
_diffrn_reflns_av_R_equivalents 0.0232
_diffrn_reflns_av_unetI/netI 0.0107
_diffrn_reflns_Laue_measured_fraction_full 0.994
_diffrn_reflns_Laue_measured_fraction_max 0.994
_diffrn_reflns_limit_h_max 7
_diffrn_reflns_limit_h_min -6
_diffrn_reflns_limit_k_max 11
_diffrn_reflns_limit_k_min -11
_diffrn_reflns_limit_l_max 33
_diffrn_reflns_limit_l_min -37
_diffrn_reflns_number 33282
_diffrn_reflns_point_group_measured_fraction_full 0.993
_diffrn_reflns_point_group_measured_fraction_max 0.993
_diffrn_reflns_theta_full 66.575
_diffrn_reflns_theta_max 66.575
_diffrn_reflns_theta_min 2.782
_diffrn_standards_number 0
_exptl_absorpt_coefficient_mu 0.784
_exptl_absorpt_correction_T_max 0.9557
_exptl_absorpt_correction_T_min 0.8381
_exptl_absorpt_correction_type numerical
_exptl_absorpt_process_details
'SADABS-2016/2 (Bruker,2016/2) was used for absorption correction. wR2(int) was 0.0565 before and 0.0384 after correction. The Ratio of minimum to maximum transmission is 0.8769. The \l/2 correction factor is Not present.'
_exptl_crystal_colour 'clear colourless'
_exptl_crystal_colour_lustre clear
_exptl_crystal_colour_primary colourless
_exptl_crystal_density_diffrn 1.357
_exptl_crystal_description block
_exptl_crystal_F_000 856
_exptl_crystal_size_max 0.385
_exptl_crystal_size_mid 0.134
_exptl_crystal_size_min 0.125
_refine_diff_density_max 0.171
_refine_diff_density_min -0.181
_refine_diff_density_rms 0.037
_refine_ls_abs_structure_details
;
 Flack x determined using 1410 quotients [(I+)-(I-)]/[(I+)+(I-)]
 (Parsons, Flack and Wagner, Acta Cryst. B69 (2013) 249-259).
;
_refine_ls_abs_structure_Flack -0.02(5)
_refine_ls_extinction_method none
_refine_ls_goodness_of_fit_ref 0.960
_refine_ls_hydrogen_treatment constr
_refine_ls_matrix_type full
_refine_ls_number_parameters 275
_refine_ls_number_reflns 3490
_refine_ls_number_restraints 0
_refine_ls_restrained_S_all 0.960
_refine_ls_R_factor_all 0.0289
_refine_ls_R_factor_gt 0.0286
_refine_ls_shift/su_max 0.001
_refine_ls_shift/su_mean 0.000
_refine_ls_structure_factor_coef Fsqd
_refine_ls_weighting_details 'w=1/[\s^2^(Fo^2^)+(0.1000P)^2^] where P=(Fo^2^+2Fc^2^)/3'
_refine_ls_weighting_scheme calc
_refine_ls_wR_factor_gt 0.0981
_refine_ls_wR_factor_ref 0.0988
_reflns_Friedel_coverage 0.702
_reflns_Friedel_fraction_full 0.992
_reflns_Friedel_fraction_max 0.992
_reflns_number_gt 3446
_reflns_number_total 3490
_reflns_threshold_expression 'I > 2\s(I)'
_cod_data_source_file ja9b13080_si_001.cif
_cod_data_source_block kls_7_3_2018
_cod_database_code 4134589
_shelx_shelxl_version_number 2016/6
_shelx_space_group_comment
;
The symmetry employed for this shelxl refinement is uniquely defined
by the following loop, which should always be used as a source of
symmetry information in preference to the above space-group names.
They are only intended as comments.
;
_shelx_estimated_absorpt_t_max 0.908
_shelx_estimated_absorpt_t_min 0.752
_olex2_refinement_description
;
1. Fixed Uiso
 At 1.2 times of:
  All C(H) groups
 At 1.5 times of:
  All C(H,H,H) groups
2.a Ternary CH refined with riding coordinates:
 C8(H8), C9(H9), C10(H10), C11(H11)
2.b Aromatic/amide H refined with riding coordinates:
 C12(H12), C18(H18), C19(H19), C20(H20), C21(H21), C22(H22)
2.c Idealised Me refined as rotating group:
 C2(H2A,H2B,H2C), C3(H3A,H3B,H3C), C4(H4A,H4B,H4C), C14(H14A,H14B,H14C)
;
_olex2_submission_special_instructions 'No special instructions were received'

loop_
_space_group_symop_operation_xyz
'x, y, z'
'-x+1/2, -y, z+1/2'
'-x, y+1/2, -z+1/2'
'x+1/2, -y+1/2, -z'

loop_
_atom_site_label
_atom_site_type_symbol
_atom_site_fract_x
_atom_site_fract_y
_atom_site_fract_z
_atom_site_U_iso_or_equiv
_atom_site_adp_type
_atom_site_occupancy
_atom_site_site_symmetry_order
_atom_site_calc_flag
_atom_site_refinement_flags_posn
_atom_site_refinement_flags_adp
_atom_site_refinement_flags_occupancy
_atom_site_disorder_assembly
_atom_site_disorder_group
C1 C 0.5899(3) 0.69841(17) 0.70349(5) 0.0190(4) Uani 1 1 d . . . . .
N1 N -0.1389(2) 0.34303(16) 0.69746(5) 0.0227(4) Uani 1 1 d . . . . .
O1 O 0.4814(2) 0.58684(12) 0.68062(4) 0.0179(3) Uani 1 1 d . . . . .
C2 C 0.4412(4) 0.81833(19) 0.70489(6) 0.0285(5) Uani 1 1 d . . . . .
H2A H 0.391472 0.838881 0.676362 0.043 Uiso 1 1 calc GR . . . .
H2B H 0.517916 0.895606 0.716332 0.043 Uiso 1 1 calc GR . . . .
H2C H 0.318347 0.797868 0.722874 0.043 Uiso 1 1 calc GR . . . .
N2 N 0.3788(2) 0.27088(14) 0.56723(4) 0.0158(3) Uani 1 1 d . . . . .
O2 O 0.2213(2) 0.55607(13) 0.72942(4) 0.0262(3) Uani 1 1 d . . . . .
C3 C 0.6624(3) 0.65229(19) 0.74671(6) 0.0251(4) Uani 1 1 d . . . . .
H3A H 0.537675 0.641147 0.765024 0.038 Uiso 1 1 calc GR . . . .
H3B H 0.758594 0.719169 0.758892 0.038 Uiso 1 1 calc GR . . . .
H3C H 0.737593 0.566780 0.744135 0.038 Uiso 1 1 calc GR . . . .
N3 N 0.4545(2) 0.17001(14) 0.59625(4) 0.0161(3) Uani 1 1 d . . . . .
O3 O 0.2931(2) 0.26258(13) 0.49617(4) 0.0188(3) Uani 1 1 d . . . . .
C4 C 0.7805(3) 0.72724(18) 0.67523(6) 0.0234(4) Uani 1 1 d . . . . .
H4A H 0.858875 0.644137 0.669937 0.035 Uiso 1 1 calc GR . . . .
H4B H 0.874965 0.791748 0.689094 0.035 Uiso 1 1 calc GR . . . .
H4C H 0.730432 0.764428 0.648447 0.035 Uiso 1 1 calc GR . . . .
N4 N 0.4144(2) 0.07591(14) 0.53352(4) 0.0162(3) Uani 1 1 d . . . . .
O4 O 0.4983(2) -0.05972(12) 0.59107(4) 0.0238(3) Uani 1 1 d . . . . .
C5 C 0.3088(3) 0.52921(17) 0.69657(5) 0.0174(4) Uani 1 1 d . . . . .
C6 C 0.2270(3) 0.41906(17) 0.66803(5) 0.0158(4) Uani 1 1 d . . . . .
C7 C 0.0197(3) 0.37326(17) 0.68211(5) 0.0176(4) Uani 1 1 d . . . . .
C8 C 0.3042(3) 0.42040(17) 0.62197(5) 0.0162(4) Uani 1 1 d . . . . .
H8 H 0.398189 0.496905 0.613791 0.019 Uiso 1 1 calc R . . . .
C9 C 0.3987(3) 0.32172(17) 0.65192(5) 0.0160(4) Uani 1 1 d . . . . .
H9 H 0.548881 0.338071 0.661304 0.019 Uiso 1 1 calc R . . . .
C10 C 0.3426(3) 0.17937(17) 0.63779(5) 0.0162(4) Uani 1 1 d . . . . .
H10 H 0.397090 0.111108 0.658123 0.019 Uiso 1 1 calc R . . . .
C11 C 0.1939(3) 0.34722(16) 0.58585(5) 0.0157(4) Uani 1 1 d . . . . .
H11 H 0.130878 0.411123 0.565073 0.019 Uiso 1 1 calc R . . . .
C12 C 0.0318(3) 0.24732(16) 0.60087(5) 0.0177(4) Uani 1 1 d . . . . .
H12 H -0.111920 0.246809 0.591275 0.021 Uiso 1 1 calc R . . . .
C13 C 0.1062(3) 0.15974(16) 0.62870(5) 0.0172(4) Uani 1 1 d . . . . .
C14 C -0.0125(3) 0.04830(18) 0.64908(6) 0.0240(4) Uani 1 1 d . . . . .
H14A H -0.023491 0.065205 0.679395 0.036 Uiso 1 1 calc GR . . . .
H14B H 0.063874 -0.035876 0.644350 0.036 Uiso 1 1 calc GR . . . .
H14C H -0.156001 0.042175 0.636932 0.036 Uiso 1 1 calc GR . . . .
C15 C 0.4584(3) 0.04785(17) 0.57551(5) 0.0173(4) Uani 1 1 d . . . . .
C16 C 0.3518(3) 0.20904(17) 0.52825(5) 0.0148(4) Uani 1 1 d . . . . .
C17 C 0.4399(3) -0.01792(17) 0.49983(5) 0.0171(4) Uani 1 1 d . . . . .
C18 C 0.6276(3) -0.09068(18) 0.49737(5) 0.0204(4) Uani 1 1 d . . . . .
H18 H 0.736051 -0.079533 0.517989 0.025 Uiso 1 1 calc R . . . .
C19 C 0.2782(3) -0.03227(18) 0.47024(6) 0.0220(4) Uani 1 1 d . . . . .
H19 H 0.149858 0.017871 0.472502 0.026 Uiso 1 1 calc R . . . .
C20 C 0.3081(4) -0.12143(19) 0.43731(6) 0.0270(4) Uani 1 1 d . . . . .
H20 H 0.199969 -0.132045 0.416612 0.032 Uiso 1 1 calc R . . . .
C21 C 0.6554(3) -0.18020(18) 0.46438(6) 0.0250(4) Uani 1 1 d . . . . .
H21 H 0.783144 -0.230943 0.462284 0.030 Uiso 1 1 calc R . . . .
C22 C 0.4951(4) -0.19514(18) 0.43444(6) 0.0279(4) Uani 1 1 d . . . . .
H22 H 0.513893 -0.256281 0.411859 0.033 Uiso 1 1 calc R . . . .

loop_
_atom_site_aniso_label
_atom_site_aniso_U_11
_atom_site_aniso_U_22
_atom_site_aniso_U_33
_atom_site_aniso_U_23
_atom_site_aniso_U_13
_atom_site_aniso_U_12
C1 0.0244(9) 0.0156(8) 0.0170(8) -0.0035(6) -0.0009(7) -0.0054(7)
N1 0.0193(9) 0.0284(8) 0.0205(8) 0.0002(6) -0.0003(6) -0.0007(6)
O1 0.0202(6) 0.0151(5) 0.0185(6) -0.0037(4) 0.0003(5) -0.0036(5)
C2 0.0386(12) 0.0166(9) 0.0302(10) -0.0029(8) 0.0015(9) 0.0015(9)
N2 0.0188(8) 0.0149(6) 0.0139(6) 0.0016(6) -0.0011(6) 0.0006(6)
O2 0.0260(7) 0.0306(7) 0.0219(7) -0.0081(6) 0.0049(6) -0.0066(6)
C3 0.0312(11) 0.0236(9) 0.0206(9) 0.0001(7) -0.0047(7) -0.0089(9)
N3 0.0197(7) 0.0141(6) 0.0146(7) 0.0027(5) -0.0017(6) 0.0008(6)
O3 0.0213(6) 0.0192(6) 0.0159(6) 0.0031(5) -0.0010(5) 0.0010(5)
C4 0.0270(11) 0.0184(8) 0.0248(9) -0.0023(7) 0.0023(8) -0.0068(8)
N4 0.0194(7) 0.0144(7) 0.0147(7) 0.0004(6) 0.0006(6) -0.0008(6)
O4 0.0352(7) 0.0174(6) 0.0188(6) 0.0021(5) -0.0002(5) 0.0053(6)
C5 0.0168(9) 0.0174(8) 0.0179(8) 0.0012(7) -0.0005(7) 0.0005(7)
C6 0.0160(8) 0.0155(8) 0.0158(8) 0.0003(7) -0.0012(7) 0.0016(7)
C7 0.0193(10) 0.0177(8) 0.0159(8) -0.0016(6) -0.0028(7) 0.0021(7)
C8 0.0192(9) 0.0151(8) 0.0142(8) -0.0012(6) 0.0002(7) -0.0023(7)
C9 0.0165(8) 0.0160(8) 0.0155(8) -0.0008(7) -0.0008(7) -0.0004(7)
C10 0.0190(9) 0.0160(8) 0.0136(8) 0.0012(7) -0.0003(7) -0.0003(7)
C11 0.0176(8) 0.0147(8) 0.0147(7) 0.0006(6) -0.0007(7) 0.0017(7)
C12 0.0176(9) 0.0194(8) 0.0162(8) -0.0028(6) -0.0013(7) -0.0032(7)
C13 0.0203(9) 0.0149(8) 0.0162(8) -0.0026(6) -0.0001(7) -0.0029(7)
C14 0.0256(10) 0.0218(9) 0.0246(9) 0.0052(7) -0.0013(7) -0.0062(8)
C15 0.0165(8) 0.0182(8) 0.0172(8) -0.0005(6) 0.0001(6) -0.0001(6)
C16 0.0137(7) 0.0155(8) 0.0152(8) 0.0007(6) 0.0014(6) -0.0031(6)
C17 0.0234(9) 0.0127(8) 0.0151(8) 0.0024(6) 0.0025(7) -0.0038(7)
C18 0.0247(10) 0.0178(9) 0.0188(8) 0.0047(7) 0.0008(7) 0.0007(8)
C19 0.0227(9) 0.0225(9) 0.0207(9) 0.0002(7) -0.0008(7) -0.0015(8)
C20 0.0321(10) 0.0267(10) 0.0222(9) -0.0053(8) -0.0047(8) -0.0011(8)
C21 0.0316(10) 0.0179(8) 0.0253(9) 0.0030(7) 0.0046(8) 0.0057(8)
C22 0.0413(12) 0.0213(9) 0.0211(9) -0.0028(7) 0.0032(9) 0.0023(8)

loop_
_atom_type_symbol
_atom_type_description
_atom_type_scat_dispersion_real
_atom_type_scat_dispersion_imag
_atom_type_scat_source
C C 0.0181 0.0091 'International Tables Vol C Tables 4.2.6.8 and 6.1.1.4'
H H 0.0000 0.0000 'International Tables Vol C Tables 4.2.6.8 and 6.1.1.4'
N N 0.0311 0.0180 'International Tables Vol C Tables 4.2.6.8 and 6.1.1.4'
O O 0.0492 0.0322 'International Tables Vol C Tables 4.2.6.8 and 6.1.1.4'

loop_
_geom_angle_atom_site_label_1
_geom_angle_atom_site_label_2
_geom_angle_atom_site_label_3
_geom_angle
_geom_angle_site_symmetry_1
_geom_angle_site_symmetry_3
_geom_angle_publ_flag
O1 C1 C2 108.98(15) . . ?
O1 C1 C3 110.39(14) . . ?
O1 C1 C4 102.21(13) . . ?
C2 C1 C4 110.39(15) . . ?
C3 C1 C2 113.37(15) . . ?
C3 C1 C4 110.92(16) . . ?
C5 O1 C1 120.64(13) . . ?
C1 C2 H2A 109.5 . . ?
C1 C2 H2B 109.5 . . ?
C1 C2 H2C 109.5 . . ?
H2A C2 H2B 109.5 . . ?
H2A C2 H2C 109.5 . . ?
H2B C2 H2C 109.5 . . ?
N3 N2 C11 110.80(12) . . ?
C16 N2 N3 107.22(12) . . ?
C16 N2 C11 118.68(13) . . ?
C1 C3 H3A 109.5 . . ?
C1 C3 H3B 109.5 . . ?
C1 C3 H3C 109.5 . . ?
H3A C3 H3B 109.5 . . ?
H3A C3 H3C 109.5 . . ?
H3B C3 H3C 109.5 . . ?
N2 N3 C10 111.38(13) . . ?
C15 N3 N2 108.51(12) . . ?
C15 N3 C10 118.77(14) . . ?
C1 C4 H4A 109.5 . . ?
C1 C4 H4B 109.5 . . ?
C1 C4 H4C 109.5 . . ?
H4A C4 H4B 109.5 . . ?
H4A C4 H4C 109.5 . . ?
H4B C4 H4C 109.5 . . ?
C15 N4 C16 111.27(14) . . ?
C15 N4 C17 124.22(14) . . ?
C16 N4 C17 124.46(14) . . ?
O1 C5 C6 111.28(14) . . ?
O2 C5 O1 127.06(16) . . ?
O2 C5 C6 121.65(16) . . ?
C5 C6 C8 117.10(14) . . ?
C5 C6 C9 115.02(15) . . ?
C7 C6 C5 110.38(14) . . ?
C7 C6 C8 125.27(15) . . ?
C7 C6 C9 121.96(15) . . ?
C9 C6 C8 58.02(11) . . ?
N1 C7 C6 172.47(18) . . ?
C6 C8 H8 116.0 . . ?
C9 C8 C6 60.90(11) . . ?
C9 C8 H8 116.0 . . ?
C9 C8 C11 109.95(14) . . ?
C11 C8 C6 124.60(15) . . ?
C11 C8 H8 116.0 . . ?
C6 C9 H9 117.0 . . ?
C8 C9 C6 61.07(11) . . ?
C8 C9 H9 117.0 . . ?
C8 C9 C10 109.66(13) . . ?
C10 C9 C6 121.66(15) . . ?
C10 C9 H9 117.0 . . ?
N3 C10 C9 102.04(13) . . ?
N3 C10 H10 111.5 . . ?
N3 C10 C13 106.28(14) . . ?
C9 C10 H10 111.5 . . ?
C13 C10 C9 113.48(15) . . ?
C13 C10 H10 111.5 . . ?
N2 C11 C8 100.98(13) . . ?
N2 C11 H11 111.6 . . ?
C8 C11 H11 111.6 . . ?
C12 C11 N2 107.86(13) . . ?
C12 C11 C8 112.71(14) . . ?
C12 C11 H11 111.6 . . ?
C11 C12 H12 122.8 . . ?
C13 C12 C11 114.38(16) . . ?
C13 C12 H12 122.8 . . ?
C12 C13 C10 112.48(15) . . ?
C12 C13 C14 127.47(16) . . ?
C14 C13 C10 120.01(16) . . ?
C13 C14 H14A 109.5 . . ?
C13 C14 H14B 109.5 . . ?
C13 C14 H14C 109.5 . . ?
H14A C14 H14B 109.5 . . ?
H14A C14 H14C 109.5 . . ?
H14B C14 H14C 109.5 . . ?
N3 C15 N4 105.89(14) . . ?
O4 C15 N3 126.33(16) . . ?
O4 C15 N4 127.74(16) . . ?
N2 C16 N4 106.39(14) . . ?
O3 C16 N2 126.09(16) . . ?
O3 C16 N4 127.47(15) . . ?
C18 C17 N4 118.75(15) . . ?
C18 C17 C19 121.75(16) . . ?
C19 C17 N4 119.49(16) . . ?
C17 C18 H18 120.4 . . ?
C17 C18 C21 119.18(17) . . ?
C21 C18 H18 120.4 . . ?
C17 C19 H19 120.7 . . ?
C20 C19 C17 118.56(18) . . ?
C20 C19 H19 120.7 . . ?
C19 C20 H20 119.8 . . ?
C22 C20 C19 120.37(18) . . ?
C22 C20 H20 119.8 . . ?
C18 C21 H21 120.2 . . ?
C18 C21 C22 119.66(18) . . ?
C22 C21 H21 120.2 . . ?
C20 C22 C21 120.48(17) . . ?
C20 C22 H22 119.8 . . ?
C21 C22 H22 119.8 . . ?

loop_
_geom_bond_atom_site_label_1
_geom_bond_atom_site_label_2
_geom_bond_distance
_geom_bond_site_symmetry_2
_geom_bond_publ_flag
C1 O1 1.495(2) . ?
C1 C2 1.519(3) . ?
C1 C3 1.518(2) . ?
C1 C4 1.521(3) . ?
N1 C7 1.147(2) . ?
O1 C5 1.326(2) . ?
C2 H2A 0.9800 . ?
C2 H2B 0.9800 . ?
C2 H2C 0.9800 . ?
N2 N3 1.4466(18) . ?
N2 C11 1.508(2) . ?
N2 C16 1.394(2) . ?
O2 C5 1.209(2) . ?
C3 H3A 0.9800 . ?
C3 H3B 0.9800 . ?
C3 H3C 0.9800 . ?
N3 C10 1.497(2) . ?
N3 C15 1.388(2) . ?
O3 C16 1.209(2) . ?
C4 H4A 0.9800 . ?
C4 H4B 0.9800 . ?
C4 H4C 0.9800 . ?
N4 C15 1.391(2) . ?
N4 C16 1.398(2) . ?
N4 C17 1.432(2) . ?
O4 C15 1.210(2) . ?
C5 C6 1.516(2) . ?
C6 C7 1.447(3) . ?
C6 C8 1.541(2) . ?
C6 C9 1.538(2) . ?
C8 H8 1.0000 . ?
C8 C9 1.493(2) . ?
C8 C11 1.526(2) . ?
C9 H9 1.0000 . ?
C9 C10 1.534(2) . ?
C10 H10 1.0000 . ?
C10 C13 1.521(2) . ?
C11 H11 1.0000 . ?
C11 C12 1.502(2) . ?
C12 H12 0.9500 . ?
C12 C13 1.329(2) . ?
C13 C14 1.488(2) . ?
C14 H14A 0.9800 . ?
C14 H14B 0.9800 . ?
C14 H14C 0.9800 . ?
C17 C18 1.385(3) . ?
C17 C19 1.389(3) . ?
C18 H18 0.9500 . ?
C18 C21 1.390(3) . ?
C19 H19 0.9500 . ?
C19 C20 1.387(3) . ?
C20 H20 0.9500 . ?
C20 C22 1.387(3) . ?
C21 H21 0.9500 . ?
C21 C22 1.390(3) . ?
C22 H22 0.9500 . ?
